data_1509493
loop_
_publ_author_name
'Peters, E.M.'
'Friese, K.'
'Nuss, J.'
'Jansen, M.'
'Sofin, M.'

_publ_section_title
;
 Synthesis annd crystal structure of Rb3 Ag O2
;
_journal_name_full 'Zeitschrift fuer Anorganische und Allgemeine Chemie'
_journal_page_first 2500
_journal_page_last 2504
_journal_paper_doi 10.1002/1521-3749(200211)628:11<2500::AID-ZAAC2500>3.0.CO;2-L
_journal_volume 628
_journal_year 2002
_chemical_formula_sum 'Ag O2 Rb3'
_chemical_name_systematic 'Rb3 Ag O2'
_space_group_IT_number 19
_symmetry_space_group_name_Hall 'P 2ac 2ab'
_symmetry_space_group_name_H-M 'P 21 21 21'
_cell_angle_alpha 90
_cell_angle_beta 90
_cell_angle_gamma 90
_cell_formula_units_Z 16
_cell_length_a 12.8
_cell_length_b 12.848
_cell_length_c 14.329
_cell_volume 2356.467
_citation_journal_id_ASTM ZAACAB
_cod_data_source_file silver1-2_468.cif
_cod_data_source_block Ag1O2Rb3
_cod_original_formula_sum 'Ag1 O2 Rb3'
_cod_database_code 1509493

loop_
_symmetry_equiv_pos_as_xyz
x,y,z
-x+1/2,-y,z+1/2
x+1/2,-y+1/2,-z
-x,y+1/2,-z+1/2

loop_
_atom_site_label
_atom_site_type_symbol
_atom_site_fract_x
_atom_site_fract_y
_atom_site_fract_z
_atom_site_occupancy
_atom_site_U_iso_or_equiv
Rb2 Rb+1 0.9895 0.0045 0.4249 1 0.0
Rb6 Rb+1 0.9805 0.2846 0.4944 1 0.0
O1 O-2 0.61 0.39 0.823 1 0.0
Rb4 Rb+1 0.0685 0.9168 0.6281 1 0.0
Ag1 Ag+1 0.9997 0.9977 0.17544 1 0.0
Rb7 Rb+1 0.9874 0.1997 0.0075 1 0.0
Ag2 Ag+1 0.2342 0.2557 0.9195 1 0.0
O2 O-2 0.39 0.616 0.822 1 0.0
O3 O-2 0.349 0.146 0.917 1 0.0
Rb11 Rb+1 0.2471 0.9554 0.2612 1 0.0
Rb10 Rb+1 0.7826 0.979 0.0092 1 0.0
O7 O-2 0.339 0.347 0.607 1 0.0
O6 O-2 0.115 0.884 0.839 1 0.0
Rb5 Rb+1 0.0057 0.2127 0.7272 1 0.0
Ag4 Ag+1 0.2288 0.2341 0.5929 1 0.0
Rb12 Rb+1 0.7346 0.044 0.2441 1 0.0
Rb1 Rb+1 0.2021 0.3038 0.1452 1 0.0
Rb3 Rb+1 0.1959 0.1971 0.3607 1 0.0
Rb9 Rb+1 0.2055 0.01 0.0088 1 0.0
O5 O-2 0.387 0.401 0.143 1 0.0
Ag3 Ag+1 0.9993 0.9906 0.85054 1 0.0
O4 O-2 0.124 0.366 0.939 1 0.0
Rb8 Rb+1 0.9474 0.2497 0.2443 1 0.0
O8 O-2 0.123 0.12 0.569 1 0.0
